data_4507095
loop_
_publ_author_name
'Tothadi, Srinu'
'Desiraju, Gautam R.'

_publ_section_title
;
 Synthon Modularity in 4-Hydroxybenzamide--Dicarboxylic Acid Cocrystals
;
_journal_issue 12
_journal_name_full 'Crystal Growth &amp; Design'
_journal_page_first 6188
_journal_paper_doi 10.1021/cg3013766
_journal_volume 12
_journal_year 2012
_chemical_formula_sum 'C10.5 H13 N O4'
_chemical_formula_weight 217.12
_chemical_name_systematic
;
 ?
;
_space_group_IT_number 15
_symmetry_cell_setting monoclinic
_symmetry_space_group_name_Hall '-C 2yc'
_symmetry_space_group_name_H-M 'C 1 2/c 1'
_atom_sites_solution_hydrogens geom
_atom_sites_solution_primary direct
_atom_sites_solution_secondary difmap
_audit_creation_method SHELXL-97
_cell_angle_alpha 90.00
_cell_angle_beta 102.752(17)
_cell_angle_gamma 90.00
_cell_formula_units_Z 8
_cell_length_a 17.535(3)
_cell_length_b 5.0774(6)
_cell_length_c 24.296(3)
_cell_measurement_temperature 293(2)
_cell_volume 2109.8(5)
_computing_structure_refinement 'SHELXL-97 (Sheldrick, 2008)'
_diffrn_ambient_temperature 293(2)
_diffrn_measured_fraction_theta_full 0.890
_diffrn_measured_fraction_theta_max 0.890
_diffrn_radiation_monochromator graphite
_diffrn_radiation_source 'fine-focus sealed tube'
_diffrn_radiation_type MoK\a
_diffrn_radiation_wavelength 0.71073
_diffrn_reflns_av_R_equivalents 0.0646
_diffrn_reflns_av_sigmaI/netI 0.0628
_diffrn_reflns_limit_h_max 23
_diffrn_reflns_limit_h_min -23
_diffrn_reflns_limit_k_max 6
_diffrn_reflns_limit_k_min -6
_diffrn_reflns_limit_l_max 33
_diffrn_reflns_limit_l_min -32
_diffrn_reflns_number 9946
_diffrn_reflns_theta_full 29.37
_diffrn_reflns_theta_max 29.37
_diffrn_reflns_theta_min 2.38
_exptl_absorpt_coefficient_mu 0.106
_exptl_absorpt_correction_T_max 1.00000
_exptl_absorpt_correction_T_min 0.73668
_exptl_absorpt_correction_type multi-scan
_exptl_absorpt_process_details 'CrysAlis RED (Oxford Diffraction,2009)'
_exptl_crystal_colour colorless
_exptl_crystal_density_diffrn 1.367
_exptl_crystal_density_method 'not measured'
_exptl_crystal_description block
_exptl_crystal_F_000 920
_exptl_crystal_size_max 0.15
_exptl_crystal_size_mid 0.10
_exptl_crystal_size_min 0.10
_refine_diff_density_max 0.407
_refine_diff_density_min -0.180
_refine_diff_density_rms 0.047
_refine_ls_extinction_coef 0.0018(10)
_refine_ls_extinction_expression Fc^*^=kFc[1+0.001xFc^2^\l^3^/sin(2\q)]^-1/4^
_refine_ls_extinction_method SHELXL
_refine_ls_goodness_of_fit_ref 1.050
_refine_ls_hydrogen_treatment constr
_refine_ls_matrix_type full
_refine_ls_number_parameters 142
_refine_ls_number_reflns 2577
_refine_ls_number_restraints 0
_refine_ls_restrained_S_all 1.050
_refine_ls_R_factor_all 0.1600
_refine_ls_R_factor_gt 0.0710
_refine_ls_shift/su_max 0.004
_refine_ls_shift/su_mean 0.001
_refine_ls_structure_factor_coef Fsqd
_refine_ls_weighting_details 'calc w=1/[\s^2^(Fo^2^)+(0.1078P)^2^+0.0000P] where P=(Fo^2^+2Fc^2^)/3'
_refine_ls_weighting_scheme calc
_refine_ls_wR_factor_gt 0.1886
_refine_ls_wR_factor_ref 0.2505
_reflns_number_gt 1115
_reflns_number_total 2577
_reflns_threshold_expression >2\s(I)
_cod_data_source_file cg3013766_si_003.cif
_cod_data_source_block 07
_cod_original_sg_symbol_H-M 'C 2/c'
_cod_original_formula_sum 'C10.50 H13 N O4'
_cod_database_code 4507095

loop_
_symmetry_equiv_pos_as_xyz
'x, y, z'
'-x, y, -z+1/2'
'x+1/2, y+1/2, z'
'-x+1/2, y+1/2, -z+1/2'
'-x, -y, -z'
'x, -y, z-1/2'
'-x+1/2, -y+1/2, -z'
'x+1/2, -y+1/2, z-1/2'

loop_
_atom_site_label
_atom_site_type_symbol
_atom_site_fract_x
_atom_site_fract_y
_atom_site_fract_z
_atom_site_U_iso_or_equiv
_atom_site_adp_type
_atom_site_occupancy
_atom_site_symmetry_multiplicity
_atom_site_calc_flag
_atom_site_refinement_flags
O2 O 0.11376(16) 0.6514(4) 0.08670(10) 0.0934(9) Uani 1 1 d .
H5 H 0.1256 0.5856 0.0548 0.140 Uiso 1 1 d R
O3 O 0.04106(17) 0.3004(5) 0.09356(11) 0.0982(10) Uani 1 1 d .
C1 C 0.0000 0.6230(9) 0.2500 0.0898(17) Uani 1 2 d S
H1A H -0.0433 0.7371 0.2333 0.108 Uiso 0.50 1 calc PR
H1B H 0.0433 0.7371 0.2667 0.108 Uiso 0.50 1 calc PR
C2 C 0.0229(2) 0.4822(6) 0.20335(13) 0.0763(11) Uani 1 1 d .
H2A H -0.0221 0.3835 0.1832 0.092 Uiso 1 1 calc R
H2B H 0.0630 0.3555 0.2194 0.092 Uiso 1 1 calc R
C3 C 0.0521(2) 0.6432(7) 0.16209(14) 0.0871(12) Uani 1 1 d .
H3A H 0.1004 0.7259 0.1817 0.105 Uiso 1 1 calc R
H3B H 0.0146 0.7831 0.1497 0.105 Uiso 1 1 calc R
C4 C 0.0674(2) 0.5129(6) 0.11130(14) 0.0724(10) Uani 1 1 d .
O1 O 0.35933(16) -0.0012(4) 0.00832(10) 0.0941(9) Uani 1 1 d .
O4 O 0.24211(16) 0.3654(4) 0.22268(12) 0.1012(10) Uani 1 1 d .
H1 H 0.2538 0.5057 0.2419 0.152 Uiso 1 1 d R
N1 N 0.40464(19) 0.4119(5) 0.01011(12) 0.0934(11) Uani 1 1 d .
H6 H 0.4224 0.4081 -0.0262 0.112 Uiso 1 1 d R
H7 H 0.4035 0.5924 0.0222 0.112 Uiso 1 1 d R
C5 C 0.3673(2) 0.2196(6) 0.03059(14) 0.0728(10) Uani 1 1 d .
C6 C 0.33451(19) 0.2730(6) 0.08067(14) 0.0669(9) Uani 1 1 d .
C7 C 0.2783(2) 0.1022(6) 0.09233(15) 0.0755(10) Uani 1 1 d .
H4 H 0.2614 -0.0384 0.0682 0.091 Uiso 1 1 calc R
C8 C 0.2474(2) 0.1381(6) 0.13899(17) 0.0822(11) Uani 1 1 d .
H3 H 0.2089 0.0247 0.1459 0.099 Uiso 1 1 calc R
C9 C 0.2735(2) 0.3424(6) 0.17560(15) 0.0760(11) Uani 1 1 d .
C10 C 0.3286(2) 0.5153(6) 0.16485(15) 0.0749(10) Uani 1 1 d .
H2 H 0.3457 0.6542 0.1894 0.090 Uiso 1 1 calc R
C11 C 0.3585(2) 0.4814(6) 0.11720(13) 0.0722(10) Uani 1 1 d .
H8 H 0.3952 0.6001 0.1096 0.087 Uiso 1 1 calc R

loop_
_atom_site_aniso_label
_atom_site_aniso_U_11
_atom_site_aniso_U_22
_atom_site_aniso_U_33
_atom_site_aniso_U_23
_atom_site_aniso_U_13
_atom_site_aniso_U_12
O2 0.140(2) 0.0744(15) 0.0800(17) -0.0186(12) 0.0545(16) -0.0439(14)
O3 0.143(2) 0.0822(16) 0.0839(18) -0.0274(13) 0.0573(17) -0.0507(16)
C1 0.148(5) 0.074(3) 0.053(3) 0.000 0.036(3) 0.000
C2 0.106(3) 0.068(2) 0.062(2) -0.0024(16) 0.033(2) -0.0117(18)
C3 0.137(4) 0.070(2) 0.061(2) -0.0039(17) 0.037(2) -0.017(2)
C4 0.103(3) 0.063(2) 0.0561(19) -0.0066(15) 0.0296(19) -0.0181(18)
O1 0.146(2) 0.0719(16) 0.0796(16) -0.0206(12) 0.0579(16) -0.0432(15)
O4 0.136(2) 0.0700(15) 0.128(2) -0.0050(14) 0.0951(19) -0.0066(14)
N1 0.146(3) 0.0750(18) 0.0741(19) -0.0181(15) 0.056(2) -0.0539(18)
C5 0.094(3) 0.066(2) 0.063(2) -0.0113(16) 0.029(2) -0.0300(17)
C6 0.081(2) 0.0629(18) 0.066(2) -0.0118(15) 0.0340(18) -0.0227(16)
C7 0.084(2) 0.0640(19) 0.088(3) -0.0086(18) 0.039(2) -0.0246(17)
C8 0.084(3) 0.063(2) 0.116(3) -0.006(2) 0.056(2) -0.0201(17)
C9 0.091(3) 0.0618(19) 0.093(3) 0.0039(17) 0.059(2) -0.0006(17)
C10 0.093(3) 0.0633(19) 0.080(2) -0.0132(16) 0.044(2) -0.0173(17)
C11 0.088(2) 0.066(2) 0.071(2) -0.0089(16) 0.0375(19) -0.0246(17)

loop_
_atom_type_symbol
_atom_type_description
_atom_type_scat_dispersion_real
_atom_type_scat_dispersion_imag
_atom_type_scat_source
C C 0.0030 0.0020 'International Tables Vol C Tables 4.2.6.8 and 6.1.1.4'
H H 0.0000 0.0000 'International Tables Vol C Tables 4.2.6.8 and 6.1.1.4'
N N 0.0060 0.0030 'International Tables Vol C Tables 4.2.6.8 and 6.1.1.4'
O O 0.0110 0.0060 'International Tables Vol C Tables 4.2.6.8 and 6.1.1.4'

loop_
_geom_angle_atom_site_label_1
_geom_angle_atom_site_label_2
_geom_angle_atom_site_label_3
_geom_angle
_geom_angle_site_symmetry_1
_geom_angle_site_symmetry_3
C4 O2 H5 118.2 . .
C2 C1 C2 121.7(4) . 2
C2 C1 H1A 106.9 . .
C2 C1 H1A 106.9 2 .
C2 C1 H1B 106.9 . .
C2 C1 H1B 106.9 2 .
H1A C1 H1B 106.7 . .
C1 C2 C3 116.8(3) . .
C1 C2 H2A 108.1 . .
C3 C2 H2A 108.1 . .
C1 C2 H2B 108.1 . .
C3 C2 H2B 108.1 . .
H2A C2 H2B 107.3 . .
C2 C3 C4 118.4(3) . .
C2 C3 H3A 107.7 . .
C4 C3 H3A 107.7 . .
C2 C3 H3B 107.7 . .
C4 C3 H3B 107.7 . .
H3A C3 H3B 107.1 . .
O3 C4 O2 122.6(3) . .
O3 C4 C3 124.7(3) . .
O2 C4 C3 112.7(3) . .
C9 O4 H1 115.7 . .
C5 N1 H6 126.2 . .
C5 N1 H7 122.6 . .
H6 N1 H7 108.6 . .
O1 C5 N1 121.2(3) . .
O1 C5 C6 119.8(3) . .
N1 C5 C6 119.0(3) . .
C11 C6 C7 118.4(3) . .
C11 C6 C5 123.2(3) . .
C7 C6 C5 118.4(3) . .
C8 C7 C6 120.9(3) . .
C8 C7 H4 119.6 . .
C6 C7 H4 119.6 . .
C7 C8 C9 119.9(3) . .
C7 C8 H3 120.1 . .
C9 C8 H3 120.1 . .
C10 C9 C8 120.4(3) . .
C10 C9 O4 122.0(3) . .
C8 C9 O4 117.6(3) . .
C9 C10 C11 119.5(3) . .
C9 C10 H2 120.2 . .
C11 C10 H2 120.2 . .
C10 C11 C6 120.9(3) . .
C10 C11 H8 119.5 . .
C6 C11 H8 119.5 . .

loop_
_geom_bond_atom_site_label_1
_geom_bond_atom_site_label_2
_geom_bond_distance
_geom_bond_site_symmetry_2
O2 C4 1.314(4) .
O2 H5 0.9093 .
O3 C4 1.215(4) .
C1 C2 1.469(4) .
C1 C2 1.469(4) 2
C1 H1A 0.9700 .
C1 H1B 0.9700 .
C2 C3 1.471(4) .
C2 H2A 0.9700 .
C2 H2B 0.9700 .
C3 C4 1.476(5) .
C3 H3A 0.9700 .
C3 H3B 0.9700 .
O1 C5 1.239(4) .
O4 C9 1.379(4) .
O4 H1 0.8516 .
N1 C5 1.331(4) .
N1 H6 0.9983 .
N1 H7 0.9636 .
C5 C6 1.481(5) .
C6 C11 1.385(4) .
C6 C7 1.388(4) .
C7 C8 1.373(5) .
C7 H4 0.9300 .
C8 C9 1.377(5) .
C8 H3 0.9300 .
C9 C10 1.373(4) .
C10 C11 1.383(4) .
C10 H2 0.9300 .
C11 H8 0.9300 .

loop_
_geom_torsion_atom_site_label_1
_geom_torsion_atom_site_label_2
_geom_torsion_atom_site_label_3
_geom_torsion_atom_site_label_4
_geom_torsion
_geom_torsion_site_symmetry_1
C2 C1 C2 C3 -174.0(4) 2
C1 C2 C3 C4 -173.3(3) .
C2 C3 C4 O3 18.5(6) .
C2 C3 C4 O2 -161.1(3) .
O1 C5 C6 C11 161.3(3) .
N1 C5 C6 C11 -19.2(6) .
O1 C5 C6 C7 -17.1(5) .
N1 C5 C6 C7 162.4(3) .
C11 C6 C7 C8 -0.2(6) .
C5 C6 C7 C8 178.3(4) .
C6 C7 C8 C9 -1.5(6) .
C7 C8 C9 C10 1.9(6) .
C7 C8 C9 O4 -178.2(3) .
C8 C9 C10 C11 -0.7(6) .
O4 C9 C10 C11 179.4(3) .
C9 C10 C11 C6 -1.0(5) .
C7 C6 C11 C10 1.5(5) .
C5 C6 C11 C10 -176.9(3) .
